data_2010999
loop_
_publ_author_name
'Guzei, Ilia A. '
'Stockland Jr, Robert A. '
'Jordan, Richard F. '

_publ_section_title
;
 The bis(\h^5^-cyclopentadienyl)methylzirconium(IV)
 methyltris(pentafluorophenyl)borate ion pair
;
_journal_issue 6
_journal_name_full 'Acta Crystallographica Section C'
_journal_page_first 635
_journal_page_last 636
_journal_paper_doi 10.1107/S0108270100001293
_journal_volume 56
_journal_year 2000
_chemical_formula_iupac '[Zr(CH3 ((C5 H5 )2 ](C19 H3 BF15 )'
_chemical_formula_moiety 'C11 H13 Zr + , C19 H3 BF15 - '
_chemical_formula_sum 'C30 H16 B F15 Zr'
_chemical_formula_weight 763.46
_chemical_name_systematic
;
 ?
;
_space_group_IT_number 14
_symmetry_cell_setting monoclinic
_symmetry_space_group_name_Hall '-P 2yn'
_symmetry_space_group_name_H-M 'P 1 21/n 1'
_cell_angle_alpha 90.00
_cell_angle_beta 109.1990(10)
_cell_angle_gamma 90.00
_cell_formula_units_Z 4
_cell_length_a 12.1506(7)
_cell_length_b 15.4040(9)
_cell_length_c 15.5477(9)
_cell_measurement_reflns_used 5844
_cell_measurement_temperature 183(2)
_cell_measurement_theta_max 26
_cell_measurement_theta_min 2
_cell_volume 2748.2(3)
_computing_cell_refinement SMART
_computing_data_collection 'SMART (Siemens, 1996)'
_computing_data_reduction 'SHELXTL (Sheldrick, 1997a)'
_computing_molecular_graphics SHELXTL
_computing_publication_material SHELXTL
_computing_structure_refinement 'SHELXL97 (Sheldrick, 199b)'
_computing_structure_solution 'SHELXS97 (Sheldrick, 1990)'
_diffrn_ambient_temperature 183(2)
_diffrn_measured_fraction_theta_full .985
_diffrn_measured_fraction_theta_max .985
_diffrn_measurement_device_type 'CCD area detector'
_diffrn_measurement_method '\f and \w scans'
_diffrn_radiation_monochromator graphite
_diffrn_radiation_source 'fine-focus sealed tube'
_diffrn_radiation_type MoK\a
_diffrn_radiation_wavelength .71073
_diffrn_reflns_av_R_equivalents .0210
_diffrn_reflns_av_sigmaI/netI .0362
_diffrn_reflns_limit_h_max 14
_diffrn_reflns_limit_h_min -15
_diffrn_reflns_limit_k_max 18
_diffrn_reflns_limit_k_min -18
_diffrn_reflns_limit_l_max 19
_diffrn_reflns_limit_l_min -19
_diffrn_reflns_number 13008
_diffrn_reflns_theta_full 26.37
_diffrn_reflns_theta_max 26.37
_diffrn_reflns_theta_min 1.86
_diffrn_standards_decay_% <1
_exptl_absorpt_coefficient_mu .525
_exptl_absorpt_correction_T_max .8501
_exptl_absorpt_correction_T_min .8256
_exptl_absorpt_correction_type empirical
_exptl_crystal_colour colorless
_exptl_crystal_density_diffrn 1.845
_exptl_crystal_density_method 'not measured'
_exptl_crystal_description block
_exptl_crystal_F_000 1504
_exptl_crystal_size_max .38
_exptl_crystal_size_mid .36
_exptl_crystal_size_min .32
_refine_diff_density_max .327
_refine_diff_density_min -.345
_refine_ls_extinction_method none
_refine_ls_goodness_of_fit_ref 1.002
_refine_ls_hydrogen_treatment refall
_refine_ls_matrix_type full
_refine_ls_number_parameters 488
_refine_ls_number_reflns 5534
_refine_ls_number_restraints 0
_refine_ls_restrained_S_all 1.002
_refine_ls_R_factor_all .0396
_refine_ls_R_factor_gt .0270
_refine_ls_shift/su_max .001
_refine_ls_shift/su_mean .000
_refine_ls_structure_factor_coef Fsqd
_refine_ls_weighting_details 'calc w = 1/[\s^2^(Fo^2^)+(0.0357P)^2^+0.0434P] where P=(Fo^2^+2Fc^2^)/3'
_refine_ls_weighting_scheme calc
_refine_ls_wR_factor_ref .0680
_reflns_number_gt 4409
_reflns_number_total 5534
_reflns_threshold_expression I>2\s(I)
_cod_data_source_file fr1249.cif
_cod_data_source_block I
_cod_depositor_comments
;
The following automatic conversions were performed:
'_symmetry_cell_setting' value 'Monoclinic' changed to 'monoclinic'
according to '/home/saulius/struct/CIF-dictionaries/cif_core.dic'
dictionary named 'cif_core.dic' version 2.4.1 from 2010-06-29.

Automatic conversion script
Id: cif_fix_enum 1527 2010-12-29 10:47:43Z saulius 

The following automatic conversions were performed:

'_symmetry_cell_setting' value 'Monoclinic' changed to 'monoclinic'
according to /home/saulius/struct/CIF-dictionaries/cif_core.dic
dictionary named 'cif_core.dic' version 2.4.1 from
2010-06-29.

'_exptl_absorpt_correction_type' value 'Empirical'
changed to 'empirical' according to
/home/saulius/struct/CIF-dictionaries/cif_core.dic dictionary named
'cif_core.dic' version 2.4.1 from 2010-06-29.

Automatic conversion script
Id: cif_fix_values 1715 2011-07-08 13:25:40Z adriana 
;
_cod_original_sg_symbol_H-M 'P 21/n'
_cod_database_code 2010999
_cod_database_fobs_code 2010999

loop_
_symmetry_equiv_pos_as_xyz
'x, y, z'
'-x+1/2, y+1/2, -z+1/2'
'-x, -y, -z'
'x-1/2, -y-1/2, z-1/2'

loop_
_atom_site_label
_atom_site_fract_x
_atom_site_fract_y
_atom_site_fract_z
_atom_site_U_iso_or_equiv
_atom_site_adp_type
_atom_site_calc_flag
_atom_site_refinement_flags
_atom_site_occupancy
_atom_site_disorder_assembly
_atom_site_disorder_group
_atom_site_type_symbol
Zr .557993(16) .779337(13) .748819(12) .02282(7) Uani d . 1 . . Zr
B .70058(19) .82119(15) .53985(15) .0232(5) Uani d . 1 . . B
F14 .50788(10) .70021(8) .47808(9) .0371(3) Uani d . 1 . . F
F15 .50664(13) .53944(9) .41948(10) .0535(4) Uani d . 1 . . F
F16 .70872(14) .46308(9) .41540(10) .0576(4) Uani d . 1 . . F
F17 .90838(12) .55801(9) .46479(10) .0527(4) Uani d . 1 . . F
F18 .91167(10) .72025(8) .51875(9) .0368(3) Uani d . 1 . . F
F20 .89435(10) .75109(8) .68801(8) .0328(3) Uani d . 1 . . F
F21 1.10209(11) .82136(9) .76787(9) .0438(3) Uani d . 1 . . F
F22 1.15421(11) .98155(9) .71575(10) .0488(4) Uani d . 1 . . F
F23 .99132(11) 1.06745(8) .57922(9) .0417(3) Uani d . 1 . . F
F24 .78437(10) .99928(8) .49780(8) .0349(3) Uani d . 1 . . F
F26 .76286(10) .84197(8) .37848(8) .0354(3) Uani d . 1 . . F
F27 .62740(12) .89438(9) .21339(8) .0465(4) Uani d . 1 . . F
F28 .40755(12) .95317(9) .18806(8) .0452(3) Uani d . 1 . . F
F29 .32879(10) .96204(8) .33274(9) .0389(3) Uani d . 1 . . F
F30 .45882(10) .90670(8) .49553(8) .0342(3) Uani d . 1 . . F
C1 .38120(18) .86563(18) .65916(16) .0381(6) Uani d . 1 . . C
H1 .3918(19) .9165(15) .6231(17) .043(7) Uiso d . 1 . . H
C2 .35801(19) .7791(2) .63143(17) .0441(7) Uani d . 1 . . C
H2 .348(2) .7599(18) .577(2) .055(8) Uiso d . 1 . . H
C3 .3508(2) .73065(19) .70635(18) .0421(6) Uani d . 1 . . C
H3 .3391(19) .6748(16) .7079(16) .035(7) Uiso d . 1 . . H
C4 .37151(19) .78739(16) .78004(16) .0351(5) Uani d . 1 . . C
H4 .3687(18) .7736(14) .8353(16) .031(6) Uiso d . 1 . . H
C5 .39039(19) .87060(17) .75107(16) .0346(5) Uani d . 1 . . C
H5 .4073(18) .9199(15) .7873(15) .032(6) Uiso d . 1 . . H
C6 .6450(2) .85404(18) .89804(16) .0411(6) Uani d . 1 . . C
H6 .6083(19) .8994(16) .9123(16) .036(6) Uiso d . 1 . . H
C7 .6273(2) .76756(18) .91729(15) .0380(6) Uani d . 1 . . C
H7 .581(2) .7457(17) .9462(18) .050(8) Uiso d . 1 . . H
C8 .7035(2) .71538(18) .88845(14) .0360(5) Uani d . 1 . . C
H8 .7092(19) .6557(16) .8911(16) .038(7) Uiso d . 1 . . H
C9 .76638(19) .77009(17) .85046(15) .0381(6) Uani d . 1 . . C
H9 .823(2) .7537(17) .8259(17) .047(7) Uiso d . 1 . . H
C10 .7311(2) .85572(18) .85665(16) .0420(6) Uani d . 1 . . C
H10 .759(2) .9043(17) .8365(18) .052(8) Uiso d . 1 . . H
C11 .5669(3) .63865(17) .71250(18) .0402(6) Uani d . 1 . . C
H11A .540(2) .600(2) .747(2) .074(10) Uiso d . 1 . . H
H11B .645(2) .6258(16) .7137(18) .051(8) Uiso d . 1 . . H
H11C .523(2) .6301(15) .6542(18) .041(7) Uiso d . 1 . . H
C12 .64023(19) .81673(16) .62176(14) .0249(4) Uani d . 1 . . C
H12B .690(2) .7811(14) .6661(17) .036(6) Uiso d . 1 . . H
H12C .565(2) .7922(13) .5969(15) .032(6) Uiso d . 1 . . H
H12A .6362(19) .8722(16) .6485(15) .036(6) Uiso d . 1 . . H
C13 .71153(17) .71931(13) .50764(13) .0246(4) Uani d . 1 . . C
C14 .61231(18) .66711(14) .47957(14) .0287(5) Uani d . 1 . . C
C15 .6082(2) .58305(15) .44860(15) .0364(5) Uani d . 1 . . C
C16 .7084(2) .54521(14) .44497(15) .0379(6) Uani d . 1 . . C
C17 .8092(2) .59285(15) .47017(15) .0364(5) Uani d . 1 . . C
C18 .80846(18) .67758(14) .49938(13) .0283(5) Uani d . 1 . . C
C19 .82772(16) .86938(13) .58618(13) .0234(4) Uani d . 1 . . C
C20 .91411(17) .83058(13) .65756(13) .0258(4) Uani d . 1 . . C
C21 1.02308(17) .86519(15) .70103(14) .0307(5) Uani d . 1 . . C
C22 1.04950(17) .94519(15) .67425(15) .0328(5) Uani d . 1 . . C
C23 .96733(18) .98821(14) .60599(15) .0304(5) Uani d . 1 . . C
C24 .85937(17) .95054(14) .56392(13) .0264(5) Uani d . 1 . . C
C25 .61761(16) .86851(13) .44544(13) .0231(4) Uani d . 1 . . C
C26 .65389(17) .86982(13) .36913(14) .0259(4) Uani d . 1 . . C
C27 .58703(19) .89683(14) .28387(14) .0299(5) Uani d . 1 . . C
C28 .47588(19) .92689(14) .27088(14) .0306(5) Uani d . 1 . . C
C29 .43663(17) .93042(13) .34409(14) .0280(5) Uani d . 1 . . C
C30 .50636(16) .90132(13) .42805(13) .0238(4) Uani d . 1 . . C

loop_
_atom_site_aniso_label
_atom_site_aniso_U_11
_atom_site_aniso_U_22
_atom_site_aniso_U_33
_atom_site_aniso_U_12
_atom_site_aniso_U_13
_atom_site_aniso_U_23
Zr .02166(10) .02665(12) .01954(10) -.00163(8) .00595(7) .00034(8)
B .0226(11) .0248(13) .0232(11) .0014(10) .0087(9) .0008(9)
F14 .0259(6) .0411(8) .0411(7) -.0034(6) .0067(6) -.0057(6)
F15 .0571(9) .0400(9) .0562(9) -.0184(7) .0088(8) -.0135(7)
F16 .0883(12) .0289(8) .0490(9) .0117(8) .0134(8) -.0079(7)
F17 .0566(9) .0520(9) .0507(9) .0289(7) .0192(7) -.0028(7)
F18 .0293(6) .0442(8) .0406(7) .0055(6) .0164(6) -.0040(6)
F20 .0316(6) .0344(7) .0310(7) .0040(5) .0084(5) .0089(5)
F21 .0309(7) .0550(9) .0359(7) .0061(6) -.0019(6) .0022(7)
F22 .0284(7) .0549(9) .0561(9) -.0127(6) .0044(6) -.0108(7)
F23 .0432(7) .0340(8) .0504(8) -.0123(6) .0187(7) -.0022(6)
F24 .0350(7) .0289(7) .0363(7) -.0002(5) .0055(6) .0063(6)
F26 .0350(7) .0440(8) .0330(7) .0125(6) .0191(6) .0051(6)
F27 .0650(9) .0533(9) .0275(7) .0136(7) .0236(7) .0047(6)
F28 .0512(8) .0465(9) .0268(7) .0048(7) -.0023(6) .0080(6)
F29 .0245(6) .0399(8) .0481(8) .0071(5) .0061(6) .0102(6)
F30 .0290(6) .0433(8) .0349(7) .0090(6) .0169(5) .0075(6)
C1 .0219(11) .0583(18) .0357(13) .0119(11) .0117(10) .0131(12)
C2 .0213(11) .081(2) .0261(12) -.0021(12) .0029(9) -.0067(13)
C3 .0270(12) .0498(18) .0494(15) -.0156(11) .0124(11) -.0081(13)
C4 .0279(11) .0490(15) .0340(12) -.0040(10) .0176(10) .0059(11)
C5 .0250(11) .0445(15) .0364(13) .0048(10) .0129(10) .0032(11)
C6 .0375(13) .0456(17) .0313(12) .0064(12) -.0006(10) -.0140(11)
C7 .0347(12) .0579(18) .0197(11) .0030(12) .0065(9) .0001(11)
C8 .0367(12) .0427(16) .0225(11) .0068(11) .0014(9) .0042(10)
C9 .0247(11) .0575(18) .0259(11) .0044(11) .0001(9) -.0024(11)
C10 .0355(13) .0458(17) .0327(13) -.0112(12) -.0053(10) -.0006(11)
C11 .0516(16) .0319(15) .0331(14) -.0055(12) .0087(12) .0015(11)
C12 .0236(11) .0288(13) .0232(10) .0012(9) .0088(9) .0005(9)
C13 .0270(10) .0267(11) .0197(9) .0032(9) .0072(8) .0025(8)
C14 .0320(11) .0282(13) .0245(11) .0020(9) .0076(9) .0009(9)
C15 .0463(14) .0317(14) .0275(12) -.0032(11) .0070(10) -.0002(10)
C16 .0606(16) .0222(12) .0271(12) .0054(11) .0094(11) -.0020(9)
C17 .0470(14) .0366(14) .0264(11) .0209(11) .0131(10) .0056(10)
C18 .0295(11) .0325(12) .0230(10) .0039(9) .0089(9) .0019(9)
C19 .0222(10) .0263(12) .0238(10) .0020(8) .0103(8) -.0026(8)
C20 .0270(10) .0271(12) .0251(10) .0000(9) .0110(9) -.0018(9)
C21 .0247(10) .0395(14) .0251(11) .0046(9) .0043(9) -.0021(9)
C22 .0228(10) .0410(14) .0339(12) -.0055(10) .0084(9) -.0114(10)
C23 .0334(11) .0270(12) .0352(12) -.0054(9) .0175(10) -.0062(9)
C24 .0273(11) .0284(12) .0245(11) .0027(9) .0101(9) -.0014(9)
C25 .0249(10) .0200(11) .0244(10) -.0009(8) .0081(8) -.0014(8)
C26 .0287(10) .0221(11) .0280(11) .0035(8) .0109(9) -.0005(8)
C27 .0418(12) .0269(12) .0231(10) .0007(10) .0135(9) -.0013(9)
C28 .0398(12) .0223(12) .0230(11) -.0011(9) .0011(9) .0032(9)
C29 .0231(10) .0212(11) .0354(12) .0006(8) .0037(9) .0012(9)
C30 .0254(10) .0221(11) .0251(10) -.0009(8) .0099(8) -.0008(8)

loop_
_atom_type_symbol
_atom_type_description
_atom_type_scat_dispersion_real
_atom_type_scat_dispersion_imag
_atom_type_scat_source
C C .0033 .0016 'International Tables Vol C Tables 4.2.6.8 and 6.1.1.4'
H H .0000 .0000 'International Tables Vol C Tables 4.2.6.8 and 6.1.1.4'
B B .0013 .0007 'International Tables Vol C Tables 4.2.6.8 and 6.1.1.4'
F F .0171 .0103 'International Tables Vol C Tables 4.2.6.8 and 6.1.1.4'
Zr Zr -2.9673 .5597 'International Tables Vol C Tables 4.2.6.8 and 6.1.1.4'

loop_
_geom_angle_atom_site_label_1
_geom_angle_atom_site_label_2
_geom_angle_atom_site_label_3
_geom_angle
_geom_angle_publ_flag
Centroid(1) Zr Centroid(2) 131.1(9) yes
Centroid(1) Zr C11 103.8(8) yes
Centroid(1) Zr C12 110.5(9) yes
Centroid(2) Zr C11 104.0(8) yes
Centroid(2) Zr C12 110.0(9) yes
C11 Zr C4 102.72(10) ?
C11 Zr C7 99.60(9) ?
C4 Zr C7 79.12(8) ?
C11 Zr C5 130.95(10) ?
C4 Zr C5 32.87(8) ?
C7 Zr C5 91.25(8) ?
C11 Zr C6 129.60(10) ?
C4 Zr C6 85.96(8) ?
C7 Zr C6 32.64(8) ?
C5 Zr C6 79.88(8) ?
C11 Zr C3 76.82(10) ?
C4 Zr C3 32.63(8) ?
C7 Zr C3 102.71(9) ?
C5 Zr C3 54.14(9) ?
C6 Zr C3 117.81(8) ?
C11 Zr C8 76.15(9) ?
C4 Zr C8 106.29(8) ?
C7 Zr C8 32.73(8) ?
C5 Zr C8 123.92(8) ?
C6 Zr C8 54.05(9) ?
C3 Zr C8 118.23(9) ?
C11 Zr C9 88.95(10) ?
C4 Zr C9 132.80(8) ?
C7 Zr C9 53.76(8) ?
C5 Zr C9 133.26(8) ?
C6 Zr C9 53.75(8) ?
C3 Zr C9 150.42(9) ?
C8 Zr C9 32.25(8) ?
C11 Zr C10 121.34(10) ?
C4 Zr C10 117.79(8) ?
C7 Zr C10 53.83(9) ?
C5 Zr C10 103.65(9) ?
C6 Zr C10 32.44(8) ?
C3 Zr C10 150.15(9) ?
C8 Zr C10 53.73(9) ?
C9 Zr C10 32.39(8) ?
C11 Zr C2 86.05(10) ?
C4 Zr C2 54.05(8) ?
C7 Zr C2 132.71(8) ?
C5 Zr C2 53.83(9) ?
C6 Zr C2 133.57(9) ?
C3 Zr C2 32.68(8) ?
C8 Zr C2 150.02(9) ?
C9 Zr C2 172.50(8) ?
C10 Zr C2 152.04(9) ?
C11 Zr C1 118.12(10) ?
C4 Zr C1 54.03(8) ?
C7 Zr C1 123.66(8) ?
C5 Zr C1 32.44(7) ?
C6 Zr C1 107.14(9) ?
C3 Zr C1 53.90(9) ?
C8 Zr C1 156.35(8) ?
C9 Zr C1 151.40(9) ?
C10 Zr C1 119.78(9) ?
C2 Zr C1 32.30(9) ?
C11 Zr C12 87.70(9) yes
C4 Zr C12 139.23(7) ?
C7 Zr C12 138.54(8) ?
C5 Zr C12 114.46(7) ?
C6 Zr C12 117.49(8) ?
C3 Zr C12 118.65(8) ?
C8 Zr C12 114.48(7) ?
C9 Zr C12 85.96(7) ?
C10 Zr C12 87.47(8) ?
C2 Zr C12 88.25(7) ?
C1 Zr C12 86.13(7) ?
C19 B C25 113.54(16) ?
C19 B C13 113.52(16) ?
C25 B C13 103.55(15) ?
C19 B C12 105.60(16) ?
C25 B C12 113.82(16) ?
C13 B C12 106.83(17) ?
C5 C1 C2 107.9(2) ?
C5 C1 Zr 72.34(13) ?
C2 C1 Zr 73.57(13) ?
C1 C2 C3 108.1(2) ?
C1 C2 Zr 74.13(13) ?
C3 C2 Zr 73.08(13) ?
C4 C3 C2 107.6(2) ?
C4 C3 Zr 72.61(13) ?
C2 C3 Zr 74.23(13) ?
C3 C4 C5 108.2(2) ?
C3 C4 Zr 74.76(13) ?
C5 C4 Zr 74.06(12) ?
C1 C5 C4 108.2(2) ?
C1 C5 Zr 75.22(13) ?
C4 C5 Zr 73.07(13) ?
C10 C6 C7 107.9(2) ?
C10 C6 Zr 74.47(14) ?
C7 C6 Zr 73.21(13) ?
C6 C7 C8 108.3(2) ?
C6 C7 Zr 74.15(13) ?
C8 C7 Zr 74.67(12) ?
C9 C8 C7 107.4(2) ?
C9 C8 Zr 73.98(13) ?
C7 C8 Zr 72.60(13) ?
C8 C9 C10 108.5(2) ?
C8 C9 Zr 73.77(13) ?
C10 C9 Zr 73.82(13) ?
C6 C10 C9 107.9(2) ?
C6 C10 Zr 73.09(13) ?
C9 C10 Zr 73.79(13) ?
B C12 Zr 169.10(16) ?
C18 C13 C14 112.19(19) ?
C18 C13 B 128.30(18) ?
C14 C13 B 119.41(17) ?
F14 C14 C15 114.86(19) ?
F14 C14 C13 119.65(18) ?
C15 C14 C13 125.4(2) ?
F15 C15 C16 120.2(2) ?
F15 C15 C14 120.7(2) ?
C16 C15 C14 119.0(2) ?
F16 C16 C15 121.2(2) ?
F16 C16 C17 119.8(2) ?
C15 C16 C17 119.0(2) ?
F17 C17 C16 120.2(2) ?
F17 C17 C18 119.9(2) ?
C16 C17 C18 119.8(2) ?
F18 C18 C17 115.08(18) ?
F18 C18 C13 120.41(19) ?
C17 C18 C13 124.5(2) ?
C24 C19 C20 112.92(18) ?
C24 C19 B 126.43(18) ?
C20 C19 B 120.58(18) ?
F20 C20 C21 115.30(18) ?
F20 C20 C19 119.45(17) ?
C21 C20 C19 125.2(2) ?
F21 C21 C22 120.50(19) ?
F21 C21 C20 120.8(2) ?
C22 C21 C20 118.7(2) ?
F22 C22 C23 120.3(2) ?
F22 C22 C21 120.5(2) ?
C23 C22 C21 119.17(19) ?
F23 C23 C22 120.05(19) ?
F23 C23 C24 119.9(2) ?
C22 C23 C24 120.0(2) ?
F24 C24 C19 121.14(18) ?
F24 C24 C23 114.97(18) ?
C19 C24 C23 123.9(2) ?
C30 C25 C26 112.96(18) ?
C30 C25 B 127.31(17) ?
C26 C25 B 119.40(17) ?
F26 C26 C27 116.59(17) ?
F26 C26 C25 118.40(17) ?
C27 C26 C25 125.02(19) ?
F27 C27 C26 121.46(19) ?
F27 C27 C28 119.60(19) ?
C26 C27 C28 118.94(18) ?
F28 C28 C29 120.59(19) ?
F28 C28 C27 120.54(19) ?
C29 C28 C27 118.87(19) ?
F29 C29 C28 119.45(18) ?
F29 C29 C30 120.53(18) ?
C28 C29 C30 120.01(19) ?
F30 C30 C29 115.32(17) ?
F30 C30 C25 120.54(17) ?
C29 C30 C25 124.13(18) ?

loop_
_geom_bond_atom_site_label_1
_geom_bond_atom_site_label_2
_geom_bond_site_symmetry_2
_geom_bond_distance
_geom_bond_publ_flag
Zr Centroid(1) . 2.195(2) yes
Zr Centroid(2) . 2.198(2) yes
Zr C11 . 2.251(3) yes
Zr C4 . 2.472(2) ?
Zr C7 . 2.480(2) ?
Zr C5 . 2.484(2) ?
Zr C6 . 2.492(2) ?
Zr C3 . 2.499(2) ?
Zr C8 . 2.507(2) ?
Zr C9 . 2.509(2) ?
Zr C10 . 2.510(2) ?
Zr C2 . 2.514(2) ?
Zr C1 . 2.521(2) ?
Zr C12 . 2.556(2) yes
B C19 . 1.651(3) ?
B C25 . 1.652(3) ?
B C13 . 1.666(3) ?
B C12 . 1.667(3) ?
F14 C14 . 1.361(2) ?
F15 C15 . 1.346(3) ?
F16 C16 . 1.347(3) ?
F17 C17 . 1.347(2) ?
F18 C18 . 1.359(2) ?
F20 C20 . 1.362(2) ?
F21 C21 . 1.342(2) ?
F22 C22 . 1.345(2) ?
F23 C23 . 1.352(2) ?
F24 C24 . 1.355(2) ?
F26 C26 . 1.353(2) ?
F27 C27 . 1.340(2) ?
F28 C28 . 1.345(2) ?
F29 C29 . 1.354(2) ?
F30 C30 . 1.356(2) ?
C1 C5 . 1.398(3) ?
C1 C2 . 1.400(4) ?
C2 C3 . 1.410(4) ?
C3 C4 . 1.397(3) ?
C4 C5 . 1.402(3) ?
C6 C10 . 1.397(4) ?
C6 C7 . 1.397(4) ?
C7 C8 . 1.405(3) ?
C8 C9 . 1.393(3) ?
C9 C10 . 1.400(4) ?
C13 C18 . 1.384(3) ?
C13 C14 . 1.394(3) ?
C14 C15 . 1.377(3) ?
C15 C16 . 1.367(3) ?
C16 C17 . 1.370(3) ?
C17 C18 . 1.383(3) ?
C19 C24 . 1.385(3) ?
C19 C20 . 1.387(3) ?
C20 C21 . 1.380(3) ?
C21 C22 . 1.372(3) ?
C22 C23 . 1.366(3) ?
C23 C24 . 1.386(3) ?
C25 C30 . 1.384(3) ?
C25 C26 . 1.395(3) ?
C26 C27 . 1.372(3) ?
C27 C28 . 1.378(3) ?
C28 C29 . 1.372(3) ?
C29 C30 . 1.377(3) ?

loop_
_geom_torsion_atom_site_label_1
_geom_torsion_atom_site_label_2
_geom_torsion_atom_site_label_3
_geom_torsion_atom_site_label_4
_geom_torsion
C11 Zr C1 C5 123.00(17)
C4 Zr C1 C5 37.55(15)
C7 Zr C1 C5 -2.7(2)
C6 Zr C1 C5 -34.09(18)
C3 Zr C1 C5 78.20(17)
C8 Zr C1 C5 .1(3)
C9 Zr C1 C5 -77.5(2)
C10 Zr C1 C5 -66.84(18)
C2 Zr C1 C5 115.5(2)
C12 Zr C1 C5 -151.69(16)
C11 Zr C1 C2 7.54(18)
C4 Zr C1 C2 -77.91(15)
C7 Zr C1 C2 -118.13(15)
C5 Zr C1 C2 -115.5(2)
C6 Zr C1 C2 -149.55(14)
C3 Zr C1 C2 -37.25(14)
C8 Zr C1 C2 -115.4(2)
C9 Zr C1 C2 167.08(16)
C10 Zr C1 C2 177.71(14)
C12 Zr C1 C2 92.85(15)
C5 C1 C2 C3 1.0(3)
Zr C1 C2 C3 65.73(16)
C5 C1 C2 Zr -64.69(15)
C11 Zr C2 C1 -173.34(15)
C4 Zr C2 C1 77.83(15)
C7 Zr C2 C1 87.23(17)
C5 Zr C2 C1 36.86(13)
C6 Zr C2 C1 41.95(19)
C3 Zr C2 C1 115.1(2)
C8 Zr C2 C1 133.52(18)
C9 Zr C2 C1 -125.0(7)
C10 Zr C2 C1 -4.2(3)
C12 Zr C2 C1 -85.52(14)
C11 Zr C2 C3 71.60(18)
C4 Zr C2 C3 -37.23(15)
C7 Zr C2 C3 -27.8(2)
C5 Zr C2 C3 -78.20(17)
C6 Zr C2 C3 -73.1(2)
C8 Zr C2 C3 18.5(3)
C9 Zr C2 C3 120.0(7)
C10 Zr C2 C3 -119.3(2)
C1 Zr C2 C3 -115.1(2)
C12 Zr C2 C3 159.41(17)
C1 C2 C3 C4 -1.0(3)
Zr C2 C3 C4 65.44(16)
C1 C2 C3 Zr -66.43(16)
C11 Zr C3 C4 141.74(17)
C7 Zr C3 C4 44.68(17)
C5 Zr C3 C4 -37.54(14)
C6 Zr C3 C4 13.67(19)
C8 Zr C3 C4 75.62(17)
C9 Zr C3 C4 78.5(2)
C10 Zr C3 C4 10.0(3)
C2 Zr C3 C4 -114.7(2)
C1 Zr C3 C4 -77.92(17)
C12 Zr C3 C4 -138.33(15)
C11 Zr C3 C2 -103.54(18)
C4 Zr C3 C2 114.7(2)
C7 Zr C3 C2 159.41(17)
C5 Zr C3 C2 77.18(18)
C6 Zr C3 C2 128.39(17)
C8 Zr C3 C2 -169.66(16)
C9 Zr C3 C2 -166.75(18)
C10 Zr C3 C2 124.8(2)
C1 Zr C3 C2 36.80(15)
C12 Zr C3 C2 -23.6(2)
C2 C3 C4 C5 .6(3)
Zr C3 C4 C5 67.08(16)
C2 C3 C4 Zr -66.53(16)
C11 Zr C4 C3 -38.18(18)
C7 Zr C4 C3 -135.69(17)
C5 Zr C4 C3 114.5(2)
C6 Zr C4 C3 -167.91(17)
C8 Zr C4 C3 -117.24(16)
C9 Zr C4 C3 -138.75(16)
C10 Zr C4 C3 -174.38(16)
C2 Zr C4 C3 37.29(16)
C1 Zr C4 C3 77.49(17)
C12 Zr C4 C3 63.3(2)
C11 Zr C4 C5 -152.70(15)
C7 Zr C4 C5 109.79(15)
C6 Zr C4 C5 77.57(15)
C3 Zr C4 C5 -114.5(2)
C8 Zr C4 C5 128.24(15)
C9 Zr C4 C5 106.73(16)
C10 Zr C4 C5 71.10(16)
C2 Zr C4 C5 -77.23(16)
C1 Zr C4 C5 -37.03(14)
C12 Zr C4 C5 -51.23(19)
C2 C1 C5 C4 -.7(2)
Zr C1 C5 C4 -66.20(15)
C2 C1 C5 Zr 65.50(16)
C3 C4 C5 C1 .1(3)
Zr C4 C5 C1 67.64(15)
C3 C4 C5 Zr -67.55(16)
C11 Zr C5 C1 -78.34(19)
C4 Zr C5 C1 -114.7(2)
C7 Zr C5 C1 177.77(16)
C6 Zr C5 C1 147.03(17)
C3 Zr C5 C1 -77.41(17)
C8 Zr C5 C1 -179.97(15)
C9 Zr C5 C1 140.09(16)
C10 Zr C5 C1 124.80(16)
C2 Zr C5 C1 -36.70(15)
C12 Zr C5 C1 31.32(18)
C11 Zr C5 C4 36.32(19)
C7 Zr C5 C4 -67.56(15)
C6 Zr C5 C4 -98.30(15)
C3 Zr C5 C4 37.25(14)
C8 Zr C5 C4 -65.30(17)
C9 Zr C5 C4 -105.24(16)
C10 Zr C5 C4 -120.54(15)
C2 Zr C5 C4 77.96(16)
C1 Zr C5 C4 114.7(2)
C12 Zr C5 C4 145.99(14)
C11 Zr C6 C10 87.5(2)
C4 Zr C6 C10 -169.29(17)
C7 Zr C6 C10 114.6(2)
C5 Zr C6 C10 -136.71(17)
C3 Zr C6 C10 -176.63(16)
C8 Zr C6 C10 77.22(17)
C9 Zr C6 C10 37.02(15)
C2 Zr C6 C10 -140.88(16)
C1 Zr C6 C10 -118.93(16)
C12 Zr C6 C10 -24.30(19)
C11 Zr C6 C7 -27.1(2)
C4 Zr C6 C7 76.08(15)
C5 Zr C6 C7 108.66(15)
C3 Zr C6 C7 68.74(17)
C8 Zr C6 C7 -37.40(14)
C9 Zr C6 C7 -77.61(16)
C10 Zr C6 C7 -114.6(2)
C2 Zr C6 C7 104.49(17)
C1 Zr C6 C7 126.44(15)
C12 Zr C6 C7 -138.93(14)
C10 C6 C7 C8 .5(3)
Zr C6 C7 C8 67.46(15)
C10 C6 C7 Zr -66.97(16)
C11 Zr C7 C6 159.14(16)
C4 Zr C7 C6 -99.61(15)
C5 Zr C7 C6 -68.89(15)
C3 Zr C7 C6 -122.33(15)
C8 Zr C7 C6 114.6(2)
C9 Zr C7 C6 77.60(16)
C10 Zr C7 C6 37.15(15)
C2 Zr C7 C6 -107.35(17)
C1 Zr C7 C6 -67.46(17)
C12 Zr C7 C6 61.67(19)
C11 Zr C7 C8 44.57(18)
C4 Zr C7 C8 145.81(17)
C5 Zr C7 C8 176.53(16)
C6 Zr C7 C8 -114.6(2)
C3 Zr C7 C8 123.10(16)
C9 Zr C7 C8 -36.97(15)
C10 Zr C7 C8 -77.42(17)
C2 Zr C7 C8 138.08(16)
C1 Zr C7 C8 177.97(15)
C12 Zr C7 C8 -52.9(2)
C6 C7 C8 C9 -.8(2)
Zr C7 C8 C9 66.32(15)
C6 C7 C8 Zr -67.12(16)
C11 Zr C8 C9 110.82(17)
C4 Zr C8 C9 -149.72(15)
C7 Zr C8 C9 -114.6(2)
C5 Zr C8 C9 -118.81(15)
C6 Zr C8 C9 -77.33(17)
C3 Zr C8 C9 177.31(15)
C10 Zr C8 C9 -36.89(15)
C2 Zr C8 C9 166.12(17)
C1 Zr C8 C9 -118.9(2)
C12 Zr C8 C9 29.90(17)
C11 Zr C8 C7 -134.55(18)
C4 Zr C8 C7 -35.09(17)
C5 Zr C8 C7 -4.2(2)
C6 Zr C8 C7 37.29(15)
C3 Zr C8 C7 -68.06(18)
C9 Zr C8 C7 114.6(2)
C10 Zr C8 C7 77.74(17)
C2 Zr C8 C7 -79.2(2)
C1 Zr C8 C7 -4.2(3)
C12 Zr C8 C7 144.53(15)
C7 C8 C9 C10 .8(2)
Zr C8 C9 C10 66.20(16)
C7 C8 C9 Zr -65.40(15)
C11 Zr C9 C8 -65.18(16)
C4 Zr C9 C8 41.3(2)
C7 Zr C9 C8 37.55(15)
C5 Zr C9 C8 86.81(18)
C6 Zr C9 C8 78.33(17)
C3 Zr C9 C8 -4.8(3)
C10 Zr C9 C8 115.4(2)
C2 Zr C9 C8 -113.4(7)
C1 Zr C9 C8 132.78(17)
C12 Zr C9 C8 -152.95(16)
C11 Zr C9 C10 179.42(17)
C4 Zr C9 C10 -74.13(19)
C7 Zr C9 C10 -77.85(17)
C5 Zr C9 C10 -28.6(2)
C6 Zr C9 C10 -37.07(15)
C3 Zr C9 C10 -120.2(2)
C8 Zr C9 C10 -115.4(2)
C2 Zr C9 C10 131.2(7)
C1 Zr C9 C10 17.4(2)
C12 Zr C9 C10 91.65(16)
C7 C6 C10 C9 .0(3)
Zr C6 C10 C9 -66.13(16)
C7 C6 C10 Zr 66.13(16)
C8 C9 C10 C6 -.5(3)
Zr C9 C10 C6 65.67(16)
C8 C9 C10 Zr -66.17(15)
C11 Zr C10 C6 -115.67(17)
C4 Zr C10 C6 12.10(19)
C7 Zr C10 C6 -37.40(15)
C5 Zr C10 C6 44.00(17)
C3 Zr C10 C6 6.0(3)
C8 Zr C10 C6 -78.28(17)
C9 Zr C10 C6 -115.0(2)
C2 Zr C10 C6 77.1(2)
C1 Zr C10 C6 74.49(17)
C12 Zr C10 C6 158.57(17)
C11 Zr C10 C9 -.68(19)
C4 Zr C10 C9 127.09(15)
C7 Zr C10 C9 77.59(16)
C5 Zr C10 C9 158.99(15)
C6 Zr C10 C9 115.0(2)
C3 Zr C10 C9 121.0(2)
C8 Zr C10 C9 36.71(14)
C2 Zr C10 C9 -167.91(16)
C1 Zr C10 C9 -170.52(14)
C12 Zr C10 C9 -86.44(15)
C19 B C12 Zr -105.2(8)
C25 B C12 Zr 129.6(7)
C13 B C12 Zr 15.9(8)
C11 Zr C12 B -15.6(8)
C4 Zr C12 B -122.5(7)
C7 Zr C12 B 86.3(8)
C5 Zr C12 B -150.2(8)
C6 Zr C12 B 118.7(8)
C3 Zr C12 B -89.2(8)
C8 Zr C12 B 58.0(8)
C9 Zr C12 B 73.5(8)
C10 Zr C12 B 105.9(8)
C2 Zr C12 B -101.7(8)
C1 Zr C12 B -134.0(8)
C19 B C13 C18 -13.1(3)
C25 B C13 C18 110.4(2)
C12 B C13 C18 -129.1(2)
C19 B C13 C14 170.91(17)
C25 B C13 C14 -65.5(2)
C12 B C13 C14 54.9(2)
C18 C13 C14 F14 -176.00(17)
B C13 C14 F14 .6(3)
C18 C13 C14 C15 1.2(3)
B C13 C14 C15 177.82(19)
F14 C14 C15 F15 .1(3)
C13 C14 C15 F15 -177.21(19)
F14 C14 C15 C16 178.03(19)
C13 C14 C15 C16 .7(3)
F15 C15 C16 F16 -2.3(3)
C14 C15 C16 F16 179.83(19)
F15 C15 C16 C17 176.3(2)
C14 C15 C16 C17 -1.6(3)
F16 C16 C17 F17 .5(3)
C15 C16 C17 F17 -178.11(19)
F16 C16 C17 C18 179.14(19)
C15 C16 C17 C18 .5(3)
F17 C17 C18 F18 1.5(3)
C16 C17 C18 F18 -177.12(19)
F17 C17 C18 C13 -179.75(18)
C16 C17 C18 C13 1.6(3)
C14 C13 C18 F18 176.29(17)
B C13 C18 F18 .1(3)
C14 C13 C18 C17 -2.4(3)
B C13 C18 C17 -178.57(19)
C25 B C19 C24 12.9(3)
C13 B C19 C24 130.8(2)
C12 B C19 C24 -112.5(2)
C25 B C19 C20 -170.24(17)
C13 B C19 C20 -52.3(2)
C12 B C19 C20 64.4(2)
C24 C19 C20 F20 178.81(16)
B C19 C20 F20 1.5(3)
C24 C19 C20 C21 -2.7(3)
B C19 C20 C21 -179.98(18)
F20 C20 C21 F21 .5(3)
C19 C20 C21 F21 -178.05(18)
F20 C20 C21 C22 -179.90(17)
C19 C20 C21 C22 1.6(3)
F21 C21 C22 F22 -1.3(3)
C20 C21 C22 F22 179.14(18)
F21 C21 C22 C23 179.95(18)
C20 C21 C22 C23 .3(3)
F22 C22 C23 F23 .6(3)
C21 C22 C23 F23 179.38(18)
F22 C22 C23 C24 -179.61(18)
C21 C22 C23 C24 -.8(3)
C20 C19 C24 F24 -177.79(16)
B C19 C24 F24 -.7(3)
C20 C19 C24 C23 2.2(3)
B C19 C24 C23 179.25(19)
F23 C23 C24 F24 -.8(3)
C22 C23 C24 F24 179.41(17)
F23 C23 C24 C19 179.26(18)
C22 C23 C24 C19 -.5(3)
C19 B C25 C30 -122.6(2)
C13 B C25 C30 113.9(2)
C12 B C25 C30 -1.7(3)
C19 B C25 C26 64.5(2)
C13 B C25 C26 -59.0(2)
C12 B C25 C26 -174.62(18)
C30 C25 C26 F26 177.86(17)
B C25 C26 F26 -8.3(3)
C30 C25 C26 C27 -2.6(3)
B C25 C26 C27 171.2(2)
F26 C26 C27 F27 1.0(3)
C25 C26 C27 F27 -178.54(19)
F26 C26 C27 C28 -179.18(19)
C25 C26 C27 C28 1.3(3)
F27 C27 C28 F28 .4(3)
C26 C27 C28 F28 -179.42(19)
F27 C27 C28 C29 -178.85(19)
C26 C27 C28 C29 1.3(3)
F28 C28 C29 F29 -1.1(3)
C27 C28 C29 F29 178.21(18)
F28 C28 C29 C30 178.40(18)
C27 C28 C29 C30 -2.3(3)
F29 C29 C30 F30 .2(3)
C28 C29 C30 F30 -179.23(18)
F29 C29 C30 C25 -179.69(18)
C28 C29 C30 C25 .8(3)
C26 C25 C30 F30 -178.38(17)
B C25 C30 F30 8.3(3)
C26 C25 C30 C29 1.5(3)
B C25 C30 C29 -171.7(2)
